data_4111781
loop_
_publ_author_name
'Cindy-Xing Yin'
'Richard G. Finke'

_publ_section_title
;
 Vanadium-Based, Extended Catalytic Lifetime Catechol Dioxygenases:
 Evidence for a Common Catalyst
;
_journal_name_full 'Journal of the American Chemical Society'
_journal_page_first 9003
_journal_page_last 9013
_journal_paper_doi 10.1021/ja051594e
_journal_volume 127
_journal_year 2005
_chemical_formula_sum 'C56 H80 N2 O4 Zn'
_chemical_formula_weight 910.59
_chemical_name_systematic
; 
 ? 
;
_space_group_IT_number 2
_symmetry_cell_setting triclinic
_symmetry_space_group_name_Hall '-P 1'
_symmetry_space_group_name_H-M 'P -1'
_atom_sites_solution_hydrogens geom
_atom_sites_solution_primary direct
_atom_sites_solution_secondary difmap
_audit_creation_method SHELXL-97
_cell_angle_alpha 83.463(5)
_cell_angle_beta 73.939(5)
_cell_angle_gamma 75.432(4)
_cell_formula_units_Z 2
_cell_length_a 11.747(3)
_cell_length_b 12.235(3)
_cell_length_c 20.608(6)
_cell_measurement_temperature 173(2)
_cell_volume 2751.6(13)
_computing_cell_refinement 'Bruker SMART'
_computing_data_collection 'Bruker SMART'
_computing_data_reduction 'Bruker SAINT'
_computing_molecular_graphics 'Bruker SHELXTL'
_computing_publication_material 'Bruker SHELXTL'
_computing_structure_refinement 'SHELXL-97 (Sheldrick, 1997)'
_computing_structure_solution 'SHELXS-97 (Sheldrick, 1990)'
_diffrn_ambient_temperature 173(2)
_diffrn_measured_fraction_theta_full 0.985
_diffrn_measured_fraction_theta_max 0.985
_diffrn_measurement_device_type 'CCD area detector'
_diffrn_measurement_method 'phi and omega scans'
_diffrn_radiation_monochromator graphite
_diffrn_radiation_source 'fine-focus sealed tube'
_diffrn_radiation_type MoK\a
_diffrn_radiation_wavelength 0.71073
_diffrn_reflns_av_R_equivalents 0.0695
_diffrn_reflns_av_sigmaI/netI 0.1007
_diffrn_reflns_limit_h_max 11
_diffrn_reflns_limit_h_min -11
_diffrn_reflns_limit_k_max 12
_diffrn_reflns_limit_k_min -12
_diffrn_reflns_limit_l_max 20
_diffrn_reflns_limit_l_min -20
_diffrn_reflns_number 12659
_diffrn_reflns_theta_full 20.82
_diffrn_reflns_theta_max 20.82
_diffrn_reflns_theta_min 1.72
_exptl_absorpt_coefficient_mu 0.489
_exptl_absorpt_correction_T_max 0.9620
_exptl_absorpt_correction_T_min 0.8285
_exptl_absorpt_correction_type multi-scan
_exptl_crystal_colour green
_exptl_crystal_density_diffrn 1.099
_exptl_crystal_description plates
_exptl_crystal_F_000 984
_exptl_crystal_size_max 0.40
_exptl_crystal_size_mid 0.20
_exptl_crystal_size_min 0.08
_refine_diff_density_max 0.656
_refine_diff_density_min -0.531
_refine_diff_density_rms 0.071
_refine_ls_extinction_coef 0.0066(8)
_refine_ls_extinction_expression Fc^*^=kFc[1+0.001xFc^2^\l^3^/sin(2\q)]^-1/4^
_refine_ls_extinction_method SHELXL
_refine_ls_goodness_of_fit_ref 1.028
_refine_ls_hydrogen_treatment constr
_refine_ls_matrix_type full
_refine_ls_number_parameters 569
_refine_ls_number_reflns 5702
_refine_ls_number_restraints 0
_refine_ls_restrained_S_all 1.028
_refine_ls_R_factor_all 0.0951
_refine_ls_R_factor_gt 0.0600
_refine_ls_shift/su_max 0.000
_refine_ls_shift/su_mean 0.000
_refine_ls_structure_factor_coef Fsqd
_refine_ls_weighting_details 'calc w=1/[\s^2^(Fo^2^)+(0.0800P)^2^+0.0000P] where P=(Fo^2^+2Fc^2^)/3'
_refine_ls_weighting_scheme calc
_refine_ls_wR_factor_gt 0.1444
_refine_ls_wR_factor_ref 0.1687
_reflns_number_gt 3582
_reflns_number_total 5702
_reflns_threshold_expression >2sigma(I)
_cod_data_source_file ja051594erom20050320_064547.cif
_cod_data_source_block rf101m
_cod_original_cell_volume 2751.7(13)
_cod_database_code 4111781

loop_
_symmetry_equiv_pos_as_xyz
'x, y, z'
'-x, -y, -z'

loop_
_atom_site_label
_atom_site_type_symbol
_atom_site_fract_x
_atom_site_fract_y
_atom_site_fract_z
_atom_site_U_iso_or_equiv
_atom_site_adp_type
_atom_site_occupancy
_atom_site_symmetry_multiplicity
_atom_site_calc_flag
_atom_site_refinement_flags
Zn Zn 0.76578(6) 0.73090(5) 0.75149(3) 0.0433(3) Uani 1 1 d .
O1 O 0.6595(3) 0.8957(3) 0.75385(19) 0.0477(10) Uani 1 1 d .
O2 O 0.9148(3) 0.7831(3) 0.75868(19) 0.0465(10) Uani 1 1 d .
O3 O 0.8255(3) 0.5693(3) 0.79043(19) 0.0440(10) Uani 1 1 d .
O4 O 0.6629(3) 0.6720(3) 0.70370(19) 0.0455(10) Uani 1 1 d .
N1 N 0.6592(3) 0.7376(3) 0.8518(2) 0.0331(10) Uani 1 1 d .
N4 N 0.8663(4) 0.7368(3) 0.6491(2) 0.0341(10) Uani 1 1 d .
C1 C 0.5697(5) 0.8318(4) 0.8645(3) 0.0360(13) Uani 1 1 d .
C2 C 0.4725(5) 0.8589(4) 0.9242(3) 0.0388(14) Uani 1 1 d .
H2A H 0.4669 0.8053 0.9615 0.047 Uiso 1 1 calc R
C3 C 0.3879(4) 0.9585(4) 0.9294(3) 0.0382(14) Uani 1 1 d .
C4 C 0.3965(5) 1.0383(4) 0.8730(3) 0.0416(14) Uani 1 1 d .
H4A H 0.3365 1.1075 0.8771 0.050 Uiso 1 1 calc R
C5 C 0.4845(5) 1.0222(4) 0.8139(3) 0.0390(14) Uani 1 1 d .
C6 C 0.5756(5) 0.9155(4) 0.8085(3) 0.0387(14) Uani 1 1 d .
C7 C 0.2834(4) 0.9871(4) 0.9927(3) 0.0408(14) Uani 1 1 d .
C8 C 0.3032(5) 0.9063(5) 1.0533(3) 0.0620(18) Uani 1 1 d .
H8A H 0.3783 0.9110 1.0636 0.093 Uiso 1 1 calc R
H8B H 0.3097 0.8287 1.0422 0.093 Uiso 1 1 calc R
H8C H 0.2342 0.9275 1.0926 0.093 Uiso 1 1 calc R
C9 C 0.2695(5) 1.1079(5) 1.0138(3) 0.0616(18) Uani 1 1 d .
H9A H 0.3451 1.1137 1.0231 0.092 Uiso 1 1 calc R
H9B H 0.2023 1.1242 1.0545 0.092 Uiso 1 1 calc R
H9C H 0.2523 1.1625 0.9771 0.092 Uiso 1 1 calc R
C10 C 0.1652(5) 0.9787(5) 0.9779(3) 0.0584(17) Uani 1 1 d .
H10A H 0.1734 0.9019 0.9649 0.088 Uiso 1 1 calc R
H10B H 0.1487 1.0328 0.9409 0.088 Uiso 1 1 calc R
H10C H 0.0977 0.9958 1.0185 0.088 Uiso 1 1 calc R
C11 C 0.4942(5) 1.1104(4) 0.7550(3) 0.0450(15) Uani 1 1 d .
C12 C 0.3864(5) 1.2133(4) 0.7694(3) 0.0582(17) Uani 1 1 d .
H12A H 0.3103 1.1893 0.7758 0.087 Uiso 1 1 calc R
H12B H 0.3951 1.2688 0.7312 0.087 Uiso 1 1 calc R
H12C H 0.3848 1.2476 0.8105 0.087 Uiso 1 1 calc R
C13 C 0.6123(5) 1.1498(5) 0.7454(3) 0.0602(17) Uani 1 1 d .
H13A H 0.6821 1.0848 0.7358 0.090 Uiso 1 1 calc R
H13B H 0.6102 1.1836 0.7867 0.090 Uiso 1 1 calc R
H13C H 0.6202 1.2059 0.7075 0.090 Uiso 1 1 calc R
C14 C 0.4950(5) 1.0617(5) 0.6892(3) 0.0571(17) Uani 1 1 d .
H14A H 0.5622 0.9948 0.6791 0.086 Uiso 1 1 calc R
H14B H 0.5055 1.1189 0.6520 0.086 Uiso 1 1 calc R
H14C H 0.4177 1.0404 0.6947 0.086 Uiso 1 1 calc R
C15 C 0.9623(5) 0.7822(4) 0.6388(3) 0.0405(14) Uani 1 1 d .
C16 C 1.0434(5) 0.8105(4) 0.5771(3) 0.0482(15) Uani 1 1 d .
H16A H 1.0311 0.7956 0.5357 0.058 Uiso 1 1 calc R
C17 C 1.1376(5) 0.8579(5) 0.5750(3) 0.0489(15) Uani 1 1 d .
C18 C 1.1534(5) 0.8790(4) 0.6385(3) 0.0484(15) Uani 1 1 d .
H18A H 1.2203 0.9105 0.6370 0.058 Uiso 1 1 calc R
C19 C 1.0829(5) 0.8589(4) 0.7001(3) 0.0436(15) Uani 1 1 d .
C20 C 0.9834(5) 0.8072(4) 0.7018(3) 0.0412(14) Uani 1 1 d .
C21 C 1.1025(5) 0.8872(5) 0.7660(3) 0.0542(16) Uani 1 1 d .
C22 C 1.1254(5) 0.7810(5) 0.8122(3) 0.0640(18) Uani 1 1 d .
H22A H 1.1975 0.7263 0.7888 0.096 Uiso 1 1 calc R
H22B H 1.0545 0.7473 0.8238 0.096 Uiso 1 1 calc R
H22C H 1.1388 0.8016 0.8537 0.096 Uiso 1 1 calc R
C23 C 1.2108(6) 0.9422(6) 0.7526(3) 0.080(2) Uani 1 1 d .
H23A H 1.2849 0.8900 0.7289 0.120 Uiso 1 1 calc R
H23B H 1.2207 0.9599 0.7956 0.120 Uiso 1 1 calc R
H23C H 1.1962 1.0120 0.7246 0.120 Uiso 1 1 calc R
C24 C 0.9886(5) 0.9719(5) 0.8029(3) 0.0687(19) Uani 1 1 d .
H24A H 0.9173 0.9395 0.8113 0.103 Uiso 1 1 calc R
H24B H 0.9767 1.0420 0.7748 0.103 Uiso 1 1 calc R
H24C H 0.9991 0.9883 0.8460 0.103 Uiso 1 1 calc R
C25 C 1.2241(5) 0.8884(5) 0.5092(3) 0.0590(17) Uani 1 1 d .
C26 C 1.1882(7) 0.8664(7) 0.4469(3) 0.103(3) Uani 1 1 d .
H26A H 1.1058 0.9111 0.4481 0.154 Uiso 1 1 calc R
H26B H 1.1903 0.7859 0.4467 0.154 Uiso 1 1 calc R
H26C H 1.2456 0.8882 0.4060 0.154 Uiso 1 1 calc R
C27 C 1.2231(7) 1.0139(6) 0.5052(4) 0.094(2) Uani 1 1 d .
H27A H 1.2456 1.0317 0.5445 0.140 Uiso 1 1 calc R
H27B H 1.1414 1.0587 0.5049 0.140 Uiso 1 1 calc R
H27C H 1.2817 1.0318 0.4637 0.140 Uiso 1 1 calc R
C28 C 1.3532(6) 0.8198(6) 0.5061(3) 0.093(2) Uani 1 1 d .
H28A H 1.3772 0.8333 0.5458 0.140 Uiso 1 1 calc R
H28B H 1.4093 0.8428 0.4650 0.140 Uiso 1 1 calc R
H28C H 1.3561 0.7392 0.5053 0.140 Uiso 1 1 calc R
C29 C 0.6908(4) 0.6463(4) 0.8926(3) 0.0378(14) Uani 1 1 d .
C30 C 0.6480(4) 0.6296(4) 0.9631(3) 0.0372(13) Uani 1 1 d .
H30A H 0.5874 0.6881 0.9876 0.045 Uiso 1 1 calc R
C31 C 0.6899(5) 0.5337(4) 0.9971(3) 0.0384(13) Uani 1 1 d .
C32 C 0.7832(5) 0.4481(4) 0.9586(3) 0.0432(14) Uani 1 1 d .
H32A H 0.8127 0.3808 0.9827 0.052 Uiso 1 1 calc R
C33 C 0.8333(5) 0.4546(4) 0.8907(3) 0.0417(14) Uani 1 1 d .
C34 C 0.7855(5) 0.5581(4) 0.8540(3) 0.0348(13) Uani 1 1 d .
C35 C 0.6456(5) 0.5141(5) 1.0735(3) 0.0447(15) Uani 1 1 d .
C36 C 0.5290(5) 0.6009(5) 1.1033(3) 0.0635(18) Uani 1 1 d .
H36A H 0.5439 0.6771 1.0938 0.095 Uiso 1 1 calc R
H36B H 0.5034 0.5863 1.1523 0.095 Uiso 1 1 calc R
H36C H 0.4647 0.5949 1.0830 0.095 Uiso 1 1 calc R
C37 C 0.7460(5) 0.5236(5) 1.1053(3) 0.0605(17) Uani 1 1 d .
H37A H 0.7623 0.5993 1.0947 0.091 Uiso 1 1 calc R
H37B H 0.8203 0.4668 1.0870 0.091 Uiso 1 1 calc R
H37C H 0.7196 0.5109 1.1544 0.091 Uiso 1 1 calc R
C38 C 0.6193(5) 0.3961(5) 1.0903(3) 0.0544(16) Uani 1 1 d .
H38A H 0.5558 0.3899 1.0694 0.082 Uiso 1 1 calc R
H38B H 0.5917 0.3842 1.1394 0.082 Uiso 1 1 calc R
H38C H 0.6937 0.3388 1.0728 0.082 Uiso 1 1 calc R
C39 C 0.9306(5) 0.3614(4) 0.8511(3) 0.0483(15) Uani 1 1 d .
C40 C 0.9789(6) 0.2645(5) 0.8990(3) 0.077(2) Uani 1 1 d .
H40A H 0.9114 0.2324 0.9265 0.115 Uiso 1 1 calc R
H40B H 1.0150 0.2944 0.9287 0.115 Uiso 1 1 calc R
H40C H 1.0407 0.2055 0.8722 0.115 Uiso 1 1 calc R
C41 C 1.0410(5) 0.4073(5) 0.8097(3) 0.0605(17) Uani 1 1 d .
H41A H 1.0148 0.4690 0.7785 0.091 Uiso 1 1 calc R
H41B H 1.1021 0.3465 0.7839 0.091 Uiso 1 1 calc R
H41C H 1.0765 0.4356 0.8403 0.091 Uiso 1 1 calc R
C42 C 0.8776(6) 0.3128(5) 0.8037(3) 0.0658(19) Uani 1 1 d .
H42A H 0.8070 0.2842 0.8303 0.099 Uiso 1 1 calc R
H42B H 0.9396 0.2509 0.7795 0.099 Uiso 1 1 calc R
H42C H 0.8522 0.3723 0.7711 0.099 Uiso 1 1 calc R
C43 C 0.7100(5) 0.6583(4) 0.6404(3) 0.0362(13) Uani 1 1 d .
C44 C 0.6522(5) 0.6055(4) 0.6032(3) 0.0422(14) Uani 1 1 d .
C45 C 0.7021(5) 0.5995(4) 0.5353(3) 0.0472(15) Uani 1 1 d .
H45A H 0.6634 0.5676 0.5098 0.057 Uiso 1 1 calc R
C46 C 0.8081(5) 0.6378(5) 0.5000(3) 0.0479(15) Uani 1 1 d .
C47 C 0.8651(5) 0.6828(4) 0.5349(3) 0.0441(15) Uani 1 1 d .
H47A H 0.9377 0.7060 0.5116 0.053 Uiso 1 1 calc R
C48 C 0.8192(5) 0.6968(4) 0.6065(3) 0.0398(14) Uani 1 1 d .
C49 C 0.8548(6) 0.6243(5) 0.4232(3) 0.0599(17) Uani 1 1 d .
C50 C 0.9793(7) 0.6527(7) 0.3946(3) 0.105(3) Uani 1 1 d .
H50A H 1.0060 0.6427 0.3458 0.157 Uiso 1 1 calc R
H50B H 1.0385 0.6023 0.4165 0.157 Uiso 1 1 calc R
H50C H 0.9733 0.7313 0.4033 0.157 Uiso 1 1 calc R
C51 C 0.7613(6) 0.7040(5) 0.3898(3) 0.083(2) Uani 1 1 d .
H51A H 0.7891 0.6972 0.3407 0.124 Uiso 1 1 calc R
H51B H 0.7528 0.7821 0.4005 0.124 Uiso 1 1 calc R
H51C H 0.6825 0.6834 0.4068 0.124 Uiso 1 1 calc R
C52 C 0.8663(6) 0.5021(5) 0.4064(3) 0.072(2) Uani 1 1 d .
H52A H 0.8966 0.4946 0.3574 0.108 Uiso 1 1 calc R
H52B H 0.7864 0.4836 0.4220 0.108 Uiso 1 1 calc R
H52C H 0.9233 0.4503 0.4290 0.108 Uiso 1 1 calc R
C53 C 0.5445(5) 0.5539(5) 0.6412(3) 0.0561(17) Uani 1 1 d .
C54 C 0.4996(6) 0.4973(6) 0.5932(3) 0.075(2) Uani 1 1 d .
H54A H 0.5669 0.4391 0.5690 0.113 Uiso 1 1 calc R
H54B H 0.4698 0.5543 0.5606 0.113 Uiso 1 1 calc R
H54C H 0.4334 0.4624 0.6194 0.113 Uiso 1 1 calc R
C55 C 0.5845(6) 0.4638(5) 0.6932(3) 0.0672(19) Uani 1 1 d .
H55A H 0.6541 0.4062 0.6703 0.101 Uiso 1 1 calc R
H55B H 0.5170 0.4283 0.7163 0.101 Uiso 1 1 calc R
H55C H 0.6080 0.4990 0.7264 0.101 Uiso 1 1 calc R
C56 C 0.4364(5) 0.6444(5) 0.6773(3) 0.0698(19) Uani 1 1 d .
H56A H 0.4618 0.6817 0.7087 0.105 Uiso 1 1 calc R
H56B H 0.3701 0.6089 0.7023 0.105 Uiso 1 1 calc R
H56C H 0.4083 0.7005 0.6438 0.105 Uiso 1 1 calc R

loop_
_atom_site_aniso_label
_atom_site_aniso_U_11
_atom_site_aniso_U_22
_atom_site_aniso_U_33
_atom_site_aniso_U_23
_atom_site_aniso_U_13
_atom_site_aniso_U_12
Zn 0.0427(5) 0.0469(5) 0.0357(5) 0.0012(3) -0.0044(3) -0.0096(3)
O1 0.047(2) 0.045(2) 0.043(3) 0.0025(19) -0.007(2) -0.0032(19)
O2 0.042(2) 0.050(2) 0.046(3) 0.0013(19) -0.009(2) -0.0127(18)
O3 0.045(2) 0.041(2) 0.040(3) 0.0042(18) -0.009(2) -0.0063(17)
O4 0.042(2) 0.049(2) 0.045(3) 0.0037(19) -0.010(2) -0.0125(18)
N1 0.031(3) 0.028(3) 0.038(3) -0.003(2) -0.010(2) -0.002(2)
N4 0.034(3) 0.035(3) 0.034(3) 0.002(2) -0.011(2) -0.008(2)
C1 0.039(4) 0.044(4) 0.031(4) 0.001(3) -0.010(3) -0.021(3)
C2 0.036(3) 0.043(4) 0.035(4) 0.004(3) -0.006(3) -0.012(3)
C3 0.029(3) 0.048(4) 0.032(3) 0.000(3) -0.002(3) -0.008(3)
C4 0.034(3) 0.042(4) 0.046(4) -0.004(3) -0.009(3) -0.005(3)
C5 0.034(3) 0.043(4) 0.040(4) -0.001(3) -0.009(3) -0.010(3)
C6 0.024(3) 0.049(4) 0.038(4) -0.008(3) -0.001(3) -0.005(3)
C7 0.033(3) 0.044(4) 0.040(4) 0.003(3) -0.007(3) -0.005(3)
C8 0.044(4) 0.091(5) 0.034(4) 0.007(3) 0.001(3) -0.001(3)
C9 0.064(4) 0.076(5) 0.042(4) -0.016(3) -0.002(3) -0.017(3)
C10 0.038(4) 0.074(4) 0.055(4) 0.002(3) -0.005(3) -0.011(3)
C11 0.043(4) 0.043(4) 0.038(4) 0.009(3) -0.002(3) -0.005(3)
C12 0.052(4) 0.054(4) 0.056(4) 0.019(3) -0.010(3) -0.003(3)
C13 0.059(4) 0.049(4) 0.066(5) 0.011(3) -0.009(3) -0.016(3)
C14 0.060(4) 0.069(4) 0.039(4) 0.015(3) -0.010(3) -0.019(3)
C15 0.045(4) 0.038(3) 0.029(4) 0.002(3) -0.004(3) -0.002(3)
C16 0.055(4) 0.042(4) 0.040(4) 0.002(3) -0.003(3) -0.009(3)
C17 0.053(4) 0.046(4) 0.043(4) 0.008(3) -0.002(3) -0.019(3)
C18 0.042(4) 0.047(4) 0.052(4) 0.001(3) -0.007(3) -0.012(3)
C19 0.040(4) 0.039(4) 0.046(4) 0.001(3) -0.002(3) -0.010(3)
C20 0.033(3) 0.041(4) 0.043(4) 0.007(3) -0.002(3) -0.009(3)
C21 0.047(4) 0.067(4) 0.049(4) -0.014(3) 0.000(3) -0.023(3)
C22 0.054(4) 0.096(5) 0.046(4) 0.000(4) -0.018(3) -0.019(4)
C23 0.073(5) 0.113(6) 0.062(5) -0.028(4) -0.001(4) -0.043(4)
C24 0.074(5) 0.076(5) 0.052(4) -0.022(4) 0.004(4) -0.024(4)
C25 0.052(4) 0.071(5) 0.047(4) 0.010(3) -0.002(3) -0.020(3)
C26 0.098(6) 0.166(8) 0.050(5) 0.001(5) 0.008(4) -0.072(6)
C27 0.095(6) 0.086(6) 0.091(6) 0.025(4) -0.003(5) -0.039(4)
C28 0.069(5) 0.113(6) 0.066(5) 0.015(4) 0.014(4) -0.006(4)
C29 0.038(3) 0.039(4) 0.035(4) 0.003(3) -0.009(3) -0.008(3)
C30 0.038(3) 0.036(3) 0.035(4) 0.002(3) -0.011(3) -0.005(3)
C31 0.038(3) 0.045(4) 0.029(3) 0.002(3) -0.007(3) -0.008(3)
C32 0.048(4) 0.039(4) 0.042(4) 0.011(3) -0.016(3) -0.010(3)
C33 0.033(3) 0.045(4) 0.047(4) 0.004(3) -0.013(3) -0.008(3)
C34 0.038(3) 0.046(4) 0.021(3) 0.010(3) -0.007(3) -0.019(3)
C35 0.044(4) 0.052(4) 0.032(4) 0.013(3) -0.009(3) -0.009(3)
C36 0.073(5) 0.071(4) 0.032(4) 0.003(3) -0.003(3) -0.004(4)
C37 0.076(5) 0.072(4) 0.039(4) 0.005(3) -0.019(3) -0.026(3)
C38 0.059(4) 0.058(4) 0.043(4) 0.014(3) -0.009(3) -0.021(3)
C39 0.053(4) 0.046(4) 0.034(3) 0.001(3) -0.002(3) -0.002(3)
C40 0.079(5) 0.056(4) 0.064(5) 0.006(4) -0.004(4) 0.020(4)
C41 0.039(4) 0.074(4) 0.054(4) -0.003(3) -0.003(3) 0.002(3)
C42 0.088(5) 0.045(4) 0.054(4) -0.008(3) -0.005(4) -0.007(3)
C43 0.042(4) 0.036(3) 0.027(4) -0.003(3) -0.010(3) -0.001(3)
C44 0.040(4) 0.046(4) 0.041(4) 0.004(3) -0.014(3) -0.009(3)
C45 0.053(4) 0.056(4) 0.033(4) -0.003(3) -0.015(3) -0.008(3)
C46 0.053(4) 0.055(4) 0.034(4) 0.000(3) -0.013(3) -0.008(3)
C47 0.040(4) 0.051(4) 0.034(4) -0.004(3) 0.000(3) -0.007(3)
C48 0.037(4) 0.041(3) 0.033(4) 0.003(3) -0.003(3) -0.004(3)
C49 0.064(4) 0.074(5) 0.043(4) 0.003(3) -0.016(3) -0.018(3)
C50 0.099(6) 0.173(8) 0.046(5) -0.019(5) 0.012(4) -0.066(6)
C51 0.123(6) 0.080(5) 0.042(4) 0.009(4) -0.025(4) -0.016(4)
C52 0.073(5) 0.082(5) 0.052(4) -0.027(4) -0.009(4) 0.002(4)
C53 0.052(4) 0.077(5) 0.043(4) -0.006(3) -0.010(3) -0.022(4)
C54 0.074(5) 0.098(6) 0.062(5) -0.013(4) -0.005(4) -0.044(4)
C55 0.095(5) 0.058(4) 0.057(4) 0.006(3) -0.016(4) -0.040(4)
C56 0.049(4) 0.100(5) 0.057(4) -0.012(4) -0.007(3) -0.014(4)

loop_
_atom_type_symbol
_atom_type_description
_atom_type_scat_dispersion_real
_atom_type_scat_dispersion_imag
_atom_type_scat_source
C C 0.0033 0.0016 'International Tables Vol C Tables 4.2.6.8 and 6.1.1.4'
H H 0.0000 0.0000 'International Tables Vol C Tables 4.2.6.8 and 6.1.1.4'
O O 0.0106 0.0060 'International Tables Vol C Tables 4.2.6.8 and 6.1.1.4'
N N 0.0061 0.0033 'International Tables Vol C Tables 4.2.6.8 and 6.1.1.4'
Zn Zn 0.2839 1.4301 'International Tables Vol C Tables 4.2.6.8 and 6.1.1.4'

loop_
_geom_angle_atom_site_label_1
_geom_angle_atom_site_label_2
_geom_angle_atom_site_label_3
_geom_angle
O4 Zn O2 155.77(15)
O4 Zn O3 90.59(13)
O2 Zn O3 93.12(13)
O4 Zn O1 93.83(14)
O2 Zn O1 92.55(14)
O3 Zn O1 155.73(15)
O4 Zn N1 102.20(15)
O2 Zn N1 101.99(15)
O3 Zn N1 77.75(15)
O1 Zn N1 77.98(15)
O4 Zn N4 77.88(16)
O2 Zn N4 78.10(16)
O3 Zn N4 106.52(15)
O1 Zn N4 97.74(15)
N1 Zn N4 175.72(15)
C6 O1 Zn 113.4(3)
C20 O2 Zn 114.0(3)
C34 O3 Zn 113.4(3)
C43 O4 Zn 114.7(3)
C1 N1 C29 130.9(4)
C1 N1 Zn 114.0(3)
C29 N1 Zn 115.1(3)
C15 N4 C48 132.3(5)
C15 N4 Zn 113.9(3)
C48 N4 Zn 113.8(3)
N1 C1 C2 129.2(5)
N1 C1 C6 113.4(5)
C2 C1 C6 117.5(5)
C3 C2 C1 122.3(5)
C2 C3 C4 118.5(5)
C2 C3 C7 122.4(5)
C4 C3 C7 119.1(5)
C5 C4 C3 124.5(5)
C4 C5 C6 117.0(5)
C4 C5 C11 123.6(5)
C6 C5 C11 119.4(5)
O1 C6 C1 120.3(5)
O1 C6 C5 119.5(5)
C1 C6 C5 120.2(5)
C3 C7 C10 108.8(4)
C3 C7 C8 112.2(4)
C10 C7 C8 108.4(4)
C3 C7 C9 111.0(4)
C10 C7 C9 109.2(4)
C8 C7 C9 107.1(5)
C5 C11 C12 111.1(4)
C5 C11 C13 108.5(4)
C12 C11 C13 108.7(4)
C5 C11 C14 111.4(4)
C12 C11 C14 107.5(4)
C13 C11 C14 109.6(5)
N4 C15 C16 130.1(5)
N4 C15 C20 112.9(5)
C16 C15 C20 117.0(5)
C17 C16 C15 123.1(5)
C16 C17 C18 116.8(5)
C16 C17 C25 123.1(6)
C18 C17 C25 120.1(5)
C19 C18 C17 126.5(5)
C18 C19 C20 116.1(5)
C18 C19 C21 123.8(5)
C20 C19 C21 120.1(5)
O2 C20 C19 119.4(5)
O2 C20 C15 120.2(5)
C19 C20 C15 120.4(5)
C19 C21 C23 111.4(5)
C19 C21 C22 111.3(5)
C23 C21 C22 108.3(5)
C19 C21 C24 108.9(5)
C23 C21 C24 107.7(5)
C22 C21 C24 109.1(5)
C17 C25 C28 109.7(5)
C17 C25 C27 110.2(5)
C28 C25 C27 108.8(6)
C17 C25 C26 112.4(5)
C28 C25 C26 108.8(6)
C27 C25 C26 106.8(6)
N1 C29 C30 129.4(5)
N1 C29 C34 111.0(4)
C30 C29 C34 119.6(4)
C31 C30 C29 122.6(5)
C30 C31 C32 117.2(5)
C30 C31 C35 123.5(5)
C32 C31 C35 119.3(4)
C33 C32 C31 125.9(5)
C32 C33 C34 116.5(5)
C32 C33 C39 124.6(5)
C34 C33 C39 118.9(5)
O3 C34 C29 121.6(4)
O3 C34 C33 120.2(5)
C29 C34 C33 118.2(5)
C36 C35 C31 111.6(4)
C36 C35 C37 109.4(5)
C31 C35 C37 108.1(4)
C36 C35 C38 108.0(5)
C31 C35 C38 110.1(4)
C37 C35 C38 109.6(4)
C33 C39 C42 109.6(5)
C33 C39 C41 110.6(4)
C42 C39 C41 109.8(5)
C33 C39 C40 111.3(5)
C42 C39 C40 108.9(5)
C41 C39 C40 106.6(5)
O4 C43 C48 120.1(5)
O4 C43 C44 119.5(5)
C48 C43 C44 120.4(5)
C45 C44 C43 116.8(5)
C45 C44 C53 123.4(5)
C43 C44 C53 119.7(5)
C44 C45 C46 124.3(5)
C47 C46 C45 119.1(5)
C47 C46 C49 122.4(5)
C45 C46 C49 118.5(5)
C46 C47 C48 121.9(5)
N4 C48 C47 129.5(5)
N4 C48 C43 113.1(5)
C47 C48 C43 117.4(5)
C50 C49 C51 109.7(6)
C50 C49 C52 108.1(5)
C51 C49 C52 108.8(5)
C50 C49 C46 112.0(5)
C51 C49 C46 107.8(5)
C52 C49 C46 110.3(5)
C55 C53 C56 109.4(5)
C55 C53 C44 109.2(5)
C56 C53 C44 111.2(5)
C55 C53 C54 108.0(5)
C56 C53 C54 107.3(5)
C44 C53 C54 111.8(5)

loop_
_geom_bond_atom_site_label_1
_geom_bond_atom_site_label_2
_geom_bond_distance
Zn O4 2.051(3)
Zn O2 2.055(3)
Zn O3 2.073(3)
Zn O1 2.086(3)
Zn N1 2.098(4)
Zn N4 2.117(4)
O1 C6 1.275(6)
O2 C20 1.277(6)
O3 C34 1.267(5)
O4 C43 1.280(6)
N1 C1 1.345(6)
N1 C29 1.357(6)
N4 C15 1.335(6)
N4 C48 1.348(6)
C1 C2 1.433(7)
C1 C6 1.452(7)
C2 C3 1.358(7)
C3 C4 1.429(7)
C3 C7 1.527(7)
C4 C5 1.359(7)
C5 C6 1.458(7)
C5 C11 1.530(7)
C7 C10 1.533(7)
C7 C8 1.534(7)
C7 C9 1.544(7)
C11 C12 1.533(7)
C11 C13 1.536(7)
C11 C14 1.538(7)
C15 C16 1.427(7)
C15 C20 1.465(7)
C16 C17 1.361(7)
C17 C18 1.432(8)
C17 C25 1.525(8)
C18 C19 1.344(7)
C19 C20 1.453(7)
C19 C21 1.528(8)
C21 C23 1.531(7)
C21 C22 1.533(8)
C21 C24 1.537(8)
C25 C28 1.525(8)
C25 C27 1.525(8)
C25 C26 1.526(9)
C29 C30 1.408(7)
C29 C34 1.462(7)
C30 C31 1.351(7)
C31 C32 1.435(7)
C31 C35 1.527(7)
C32 C33 1.362(7)
C33 C34 1.467(7)
C33 C39 1.520(7)
C35 C36 1.527(7)
C35 C37 1.531(7)
C35 C38 1.533(7)
C39 C42 1.533(8)
C39 C41 1.540(7)
C39 C40 1.552(7)
C43 C48 1.445(7)
C43 C44 1.446(7)
C44 C45 1.362(7)
C44 C53 1.534(7)
C45 C46 1.418(7)
C46 C47 1.346(7)
C46 C49 1.539(8)
C47 C48 1.438(7)
C49 C50 1.530(8)
C49 C51 1.535(8)
C49 C52 1.537(8)
C53 C55 1.528(8)
C53 C56 1.533(8)
C53 C54 1.538(8)
